data_7251068
loop_
_publ_author_name
'\<Culig, Matija'
'Nemec, Vinko'
'Bregovi\'c, Nikola'
'Cin\<ci\'c, Dominik'

_publ_section_title
;
 Halopyridinium cations as bifunctional donors of halogen and hydrogen
 bonds in salts with benzenesulfonic and p-toluenesulfonic acids
;
_journal_issue 47
_journal_name_full CrystEngComm
_journal_page_first 7638
_journal_page_last 7643
_journal_paper_doi 10.1039/D5CE00870K
_journal_volume 27
_journal_year 2025
_chemical_formula_moiety 'C7 H7 O3 S, C5 H5 I N'
_chemical_formula_sum 'C12 H12 I N O3 S'
_chemical_formula_weight 377.19
_space_group_crystal_system monoclinic
_space_group_IT_number 14
_space_group_name_Hall '-P 2yn'
_space_group_name_H-M_alt 'P 1 21/n 1'
_atom_sites_solution_hydrogens geom
_audit_creation_method SHELXL-2019/3
_audit_update_record
;
2025-09-02 deposited with the CCDC.	2025-10-23 downloaded from the CCDC.
;
_cell_angle_alpha 90
_cell_angle_beta 111.819(7)
_cell_angle_gamma 90
_cell_formula_units_Z 4
_cell_length_a 7.6818(6)
_cell_length_b 19.4505(13)
_cell_length_c 9.7988(5)
_cell_measurement_reflns_used 2808
_cell_measurement_temperature 295
_cell_measurement_theta_max 28.2610
_cell_measurement_theta_min 3.0670
_cell_volume 1359.20(17)
_computing_structure_refinement 'SHELXL-2019/2 (Sheldrick, 2019)'
_diffrn_ambient_temperature 295
_diffrn_detector_area_resol_mean 16.1285
_diffrn_measured_fraction_theta_full 1.000
_diffrn_measured_fraction_theta_max 0.993
_diffrn_measurement_device_type 'Xcalibur, Sapphire3, Gemini'
_diffrn_radiation_type MoK\a
_diffrn_radiation_wavelength 0.71073
_diffrn_reflns_av_R_equivalents 0.0427
_diffrn_reflns_av_unetI/netI 0.0411
_diffrn_reflns_Laue_measured_fraction_full 1.000
_diffrn_reflns_Laue_measured_fraction_max 0.993
_diffrn_reflns_limit_h_max 9
_diffrn_reflns_limit_h_min -9
_diffrn_reflns_limit_k_max 24
_diffrn_reflns_limit_k_min -24
_diffrn_reflns_limit_l_max 12
_diffrn_reflns_limit_l_min -12
_diffrn_reflns_number 9746
_diffrn_reflns_point_group_measured_fraction_full 1.000
_diffrn_reflns_point_group_measured_fraction_max 0.993
_diffrn_reflns_theta_full 25.242
_diffrn_reflns_theta_max 26.996
_diffrn_reflns_theta_min 2.094
_diffrn_source 'fine-focus sealed X-ray tube'
_exptl_absorpt_coefficient_mu 2.509
_exptl_absorpt_correction_T_max 1.00000
_exptl_absorpt_correction_T_min 0.41258
_exptl_absorpt_correction_type multi-scan
_exptl_absorpt_process_details
;
CrysAlisPro 1.171.40.82a (Rigaku Oxford Diffraction, 2020)
Empirical absorption correction using spherical harmonics,
implemented in SCALE3 ABSPACK scaling algorithm.
;
_exptl_crystal_colour colorless
_exptl_crystal_density_diffrn 1.843
_exptl_crystal_description needle
_exptl_crystal_F_000 736
_exptl_crystal_size_max 0.43
_exptl_crystal_size_mid 0.12
_exptl_crystal_size_min 0.08
_refine_diff_density_max 0.543
_refine_diff_density_min -0.489
_refine_diff_density_rms 0.109
_refine_ls_extinction_coef 0.0065(5)
_refine_ls_extinction_expression Fc^*^=kFc[1+0.001xFc^2^\l^3^/sin(2\q)]^-1/4^
_refine_ls_extinction_method 'SHELXL-2019/2 (Sheldrick 2019)'
_refine_ls_goodness_of_fit_ref 1.085
_refine_ls_hydrogen_treatment constr
_refine_ls_matrix_type full
_refine_ls_number_parameters 165
_refine_ls_number_reflns 2947
_refine_ls_number_restraints 0
_refine_ls_restrained_S_all 1.085
_refine_ls_R_factor_all 0.0547
_refine_ls_R_factor_gt 0.0397
_refine_ls_shift/su_max 0.000
_refine_ls_shift/su_mean 0.000
_refine_ls_structure_factor_coef Fsqd
_refine_ls_weighting_details 'w=1/[\s^2^(Fo^2^)+(0.0384P)^2^] where P=(Fo^2^+2Fc^2^)/3'
_refine_ls_weighting_scheme calc
_refine_ls_wR_factor_gt 0.0830
_refine_ls_wR_factor_ref 0.0924
_reflns_Friedel_coverage 0.000
_reflns_number_gt 2329
_reflns_number_total 2947
_reflns_threshold_expression 'I > 2\s(I)'
_cod_data_source_file d5ce00870k2.cif
_cod_data_source_block ptsa_3IpyH
_cod_depositor_comments 'Adding full bibliography for 7251062--7251071.cif.'
_cod_original_sg_symbol_H-M 'P 21/n'
_cod_database_code 7251068
_shelx_shelxl_version_number 2019/3
_shelx_space_group_comment
;
The symmetry employed for this shelxl refinement is uniquely defined
by the following loop, which should always be used as a source of
symmetry information in preference to the above space-group names.
They are only intended as comments.
;

loop_
_space_group_symop_operation_xyz
'x, y, z'
'-x+1/2, y+1/2, -z+1/2'
'-x, -y, -z'
'x-1/2, -y-1/2, z-1/2'

loop_
_atom_site_label
_atom_site_type_symbol
_atom_site_fract_x
_atom_site_fract_y
_atom_site_fract_z
_atom_site_U_iso_or_equiv
_atom_site_adp_type
_atom_site_occupancy
_atom_site_site_symmetry_order
_atom_site_calc_flag
_atom_site_refinement_flags_posn
_atom_site_refinement_flags_adp
_atom_site_refinement_flags_occupancy
_atom_site_disorder_assembly
_atom_site_disorder_group
I1 I 0.57557(4) 0.37380(2) -0.08416(3) 0.05555(16) Uani 1 1 d . . . . .
S1 S 0.68359(16) 0.61254(5) 0.48314(10) 0.0464(3) Uani 1 1 d . . . . .
O1 O 0.8076(4) 0.56064(15) 0.4621(3) 0.0655(8) Uani 1 1 d . . . . .
N1 N 0.7498(5) 0.43342(17) 0.3649(4) 0.0549(9) Uani 1 1 d . . . . .
H1 H 0.760348 0.471963 0.410272 0.066 Uiso 1 1 calc R U . . .
O2 O 0.7195(6) 0.67767(16) 0.4317(3) 0.0945(13) Uani 1 1 d . . . . .
C9 C 0.6710(5) 0.37274(17) 0.1445(4) 0.0407(9) Uani 1 1 d . . . . .
O3 O 0.4927(5) 0.5913(2) 0.4249(3) 0.0937(12) Uani 1 1 d . . . . .
C1 C 0.7527(5) 0.61974(16) 0.6764(4) 0.0388(8) Uani 1 1 d . . . . .
C2 C 0.7518(6) 0.56240(19) 0.7590(4) 0.0467(10) Uani 1 1 d . . . . .
H2 H 0.707819 0.520581 0.713069 0.056 Uiso 1 1 calc R U . . .
C8 C 0.6892(6) 0.4337(2) 0.2191(4) 0.0494(10) Uani 1 1 d . . . . .
H8 H 0.659354 0.475020 0.167822 0.059 Uiso 1 1 calc R U . . .
C6 C 0.8144(6) 0.6818(2) 0.7465(4) 0.0521(10) Uani 1 1 d . . . . .
H6 H 0.811578 0.721072 0.691637 0.063 Uiso 1 1 calc R U . . .
C10 C 0.7213(6) 0.3125(2) 0.2231(5) 0.0550(11) Uani 1 1 d . . . . .
H10 H 0.713948 0.270862 0.174732 0.066 Uiso 1 1 calc R U . . .
C12 C 0.7942(7) 0.3763(2) 0.4427(5) 0.0609(13) Uani 1 1 d . . . . .
H12 H 0.833532 0.378193 0.544594 0.073 Uiso 1 1 calc R U . . .
C3 C 0.8164(6) 0.5675(2) 0.9099(4) 0.0565(11) Uani 1 1 d . . . . .
H3 H 0.814799 0.528624 0.964522 0.068 Uiso 1 1 calc R U . . .
C5 C 0.8802(6) 0.6855(2) 0.8981(4) 0.0577(11) Uani 1 1 d . . . . .
H5 H 0.923195 0.727358 0.944116 0.069 Uiso 1 1 calc R U . . .
C4 C 0.8835(6) 0.6285(2) 0.9829(5) 0.0540(12) Uani 1 1 d . . . . .
C11 C 0.7827(7) 0.3146(2) 0.3742(5) 0.0633(12) Uani 1 1 d . . . . .
H11 H 0.816010 0.274294 0.428858 0.076 Uiso 1 1 calc R U . . .
C7 C 0.9593(7) 0.6329(3) 1.1483(5) 0.0784(17) Uani 1 1 d . . . . .
H7A H 1.051301 0.597527 1.188618 0.118 Uiso 1 1 calc R U . . .
H7B H 0.858625 0.626866 1.182875 0.118 Uiso 1 1 calc R U . . .
H7C H 1.016155 0.677088 1.178648 0.118 Uiso 1 1 calc R U . . .

loop_
_atom_site_aniso_label
_atom_site_aniso_U_11
_atom_site_aniso_U_22
_atom_site_aniso_U_33
_atom_site_aniso_U_23
_atom_site_aniso_U_13
_atom_site_aniso_U_12
I1 0.0574(2) 0.0671(2) 0.03577(19) -0.00574(11) 0.00986(14) 0.01061(13)
S1 0.0607(7) 0.0461(6) 0.0282(5) -0.0012(4) 0.0118(5) 0.0050(5)
O1 0.077(2) 0.0668(19) 0.0519(17) -0.0170(14) 0.0234(16) 0.0115(16)
N1 0.057(2) 0.057(2) 0.046(2) -0.0146(17) 0.0139(17) 0.0072(17)
O2 0.184(4) 0.054(2) 0.0478(19) 0.0124(14) 0.045(2) 0.005(2)
C9 0.038(2) 0.044(2) 0.036(2) -0.0080(15) 0.0101(17) 0.0041(16)
O3 0.056(2) 0.171(4) 0.0404(18) -0.020(2) 0.0018(16) -0.007(2)
C1 0.042(2) 0.039(2) 0.034(2) -0.0027(14) 0.0130(17) 0.0022(15)
C2 0.054(3) 0.043(2) 0.039(2) 0.0039(16) 0.0124(19) -0.0046(18)
C8 0.054(3) 0.045(2) 0.045(2) -0.0043(17) 0.013(2) 0.0060(18)
C6 0.074(3) 0.041(2) 0.045(2) -0.0055(17) 0.025(2) -0.008(2)
C10 0.068(3) 0.041(2) 0.054(3) -0.0029(18) 0.021(2) 0.008(2)
C12 0.059(3) 0.084(4) 0.033(2) -0.003(2) 0.009(2) 0.010(2)
C3 0.064(3) 0.064(3) 0.038(2) 0.0092(19) 0.015(2) -0.001(2)
C5 0.061(3) 0.065(3) 0.044(2) -0.022(2) 0.016(2) -0.015(2)
C4 0.038(2) 0.089(4) 0.033(2) -0.002(2) 0.0113(18) -0.007(2)
C11 0.077(3) 0.060(3) 0.052(3) 0.012(2) 0.022(2) 0.012(2)
C7 0.063(3) 0.137(5) 0.030(2) -0.010(2) 0.012(2) -0.008(3)

loop_
_atom_type_symbol
_atom_type_description
_atom_type_scat_dispersion_real
_atom_type_scat_dispersion_imag
_atom_type_scat_source
C C 0.0033 0.0016 'International Tables Vol C Tables 4.2.6.8 and 6.1.1.4'
H H 0.0000 0.0000 'International Tables Vol C Tables 4.2.6.8 and 6.1.1.4'
N N 0.0061 0.0033 'International Tables Vol C Tables 4.2.6.8 and 6.1.1.4'
O O 0.0106 0.0060 'International Tables Vol C Tables 4.2.6.8 and 6.1.1.4'
S S 0.1246 0.1234 'International Tables Vol C Tables 4.2.6.8 and 6.1.1.4'
I I -0.4742 1.8119 'International Tables Vol C Tables 4.2.6.8 and 6.1.1.4'

loop_
_geom_angle_atom_site_label_1
_geom_angle_atom_site_label_2
_geom_angle_atom_site_label_3
_geom_angle
_geom_angle_site_symmetry_1
_geom_angle_site_symmetry_3
_geom_angle_publ_flag
O3 S1 O2 114.9(2) . . ?
O3 S1 O1 111.9(2) . . ?
O2 S1 O1 110.1(2) . . ?
O3 S1 C1 107.8(2) . . ?
O2 S1 C1 106.68(17) . . ?
O1 S1 C1 104.76(16) . . ?
C12 N1 C8 122.5(3) . . ?
C8 C9 C10 119.1(4) . . ?
C8 C9 I1 119.3(3) . . ?
C10 C9 I1 121.6(3) . . ?
C2 C1 C6 119.3(4) . . ?
C2 C1 S1 119.9(3) . . ?
C6 C1 S1 120.7(3) . . ?
C3 C2 C1 119.5(3) . . ?
N1 C8 C9 119.6(4) . . ?
C5 C6 C1 120.0(4) . . ?
C9 C10 C11 119.3(4) . . ?
N1 C12 C11 120.1(4) . . ?
C2 C3 C4 122.3(4) . . ?
C4 C5 C6 121.5(4) . . ?
C5 C4 C3 117.3(4) . . ?
C5 C4 C7 121.0(4) . . ?
C3 C4 C7 121.7(4) . . ?
C12 C11 C10 119.3(4) . . ?

loop_
_geom_bond_atom_site_label_1
_geom_bond_atom_site_label_2
_geom_bond_distance
_geom_bond_site_symmetry_2
_geom_bond_publ_flag
I1 C9 2.083(4) . ?
S1 O3 1.423(4) . ?
S1 O2 1.428(3) . ?
S1 O1 1.454(3) . ?
S1 C1 1.772(4) . ?
N1 C12 1.318(5) . ?
N1 C8 1.328(5) . ?
C9 C8 1.373(5) . ?
C9 C10 1.376(5) . ?
C1 C2 1.379(5) . ?
C1 C6 1.382(5) . ?
C2 C3 1.377(5) . ?
C6 C5 1.382(5) . ?
C10 C11 1.377(6) . ?
C12 C11 1.362(6) . ?
C3 C4 1.382(6) . ?
C5 C4 1.379(6) . ?
C4 C7 1.507(6) . ?
